data_7003953
loop_
_publ_author_name
'Liu, Jingyu'
'Iwasa, Naruhito'
'Nomura, Kotohiro'

_publ_section_title
;
 Synthesis of Al complexes containing phenoxy-imine ligands and their
 use as the catalyst precursors for efficient living ring-opening
 polymerisation of \e-caprolactone
;
_journal_issue 30
_journal_name_full 'Dalton Transactions'
_journal_page_first 3978
_journal_page_last 3988
_journal_paper_doi 10.1039/b801561a
_journal_year 2008
_chemical_formula_moiety 'C19 H30 Al N O '
_chemical_formula_sum 'C19 H30 Al N O'
_chemical_formula_weight 315.43
_space_group_IT_number 61
_symmetry_cell_setting orthorhombic
_symmetry_Int_Tables_number 61
_symmetry_space_group_name_Hall '-P 2ac 2ab'
_symmetry_space_group_name_H-M 'P b c a'
_audit_creation_date 2007-05-11
_audit_creation_method 'by CrystalStructure 3.8'
_cell_angle_alpha 90.0000
_cell_angle_beta 90.0000
_cell_angle_gamma 90.0000
_cell_formula_units_Z 8
_cell_length_a 13.4480(3)
_cell_length_b 12.7111(4)
_cell_length_c 22.4540(5)
_cell_measurement_reflns_used 21818
_cell_measurement_temperature 243.1
_cell_measurement_theta_max 27.4
_cell_measurement_theta_min 3.0
_cell_volume 3838.26(17)
_computing_cell_refinement PROCESS-AUTO
_computing_data_collection PROCESS-AUTO
_computing_data_reduction CrystalStructure
_computing_publication_material 'CrystalStructure 3.8'
_computing_structure_refinement CRYSTALS
_computing_structure_solution SIR92
_diffrn_detector_area_resol_mean 10.00
_diffrn_measured_fraction_theta_full 0.997
_diffrn_measured_fraction_theta_max 0.997
_diffrn_measurement_device_type 'Rigaku RAXIS-RAPID'
_diffrn_measurement_method \w
_diffrn_radiation_type 'Mo K\a'
_diffrn_radiation_wavelength 0.71075
_diffrn_reflns_av_R_equivalents 0.034
_diffrn_reflns_limit_h_max 17
_diffrn_reflns_limit_h_min -17
_diffrn_reflns_limit_k_max 16
_diffrn_reflns_limit_k_min -16
_diffrn_reflns_limit_l_max 28
_diffrn_reflns_limit_l_min -29
_diffrn_reflns_number 34904
_diffrn_reflns_theta_full 27.43
_diffrn_reflns_theta_max 27.43
_exptl_absorpt_coefficient_mu 0.108
_exptl_absorpt_correction_T_max 0.979
_exptl_absorpt_correction_T_min 0.685
_exptl_absorpt_correction_type multi-scan
_exptl_absorpt_process_details
;
Higashi, T. (1995). Program for Absorption Correction.
Rigaku Corporation, Tokyo, Japan.
;
_exptl_crystal_colour colorless
_exptl_crystal_density_diffrn 1.092
_exptl_crystal_density_method 'not measured'
_exptl_crystal_description block
_exptl_crystal_F_000 1376.00
_exptl_crystal_size_max 0.50
_exptl_crystal_size_mid 0.44
_exptl_crystal_size_min 0.20
_refine_diff_density_max 0.21
_refine_diff_density_min -0.21
_refine_ls_extinction_method none
_refine_ls_goodness_of_fit_ref 1.000
_refine_ls_hydrogen_treatment refall
_refine_ls_number_parameters 229
_refine_ls_number_reflns 2620
_refine_ls_R_factor_gt 0.0401
_refine_ls_shift/su_max 0.0000
_refine_ls_structure_factor_coef Fsqd
_refine_ls_weighting_details 'w = 1/[0.0013Fo^2^ + 1.0000\s(Fo^2^)]/(4Fo^2^)'
_refine_ls_weighting_scheme calc
_refine_ls_wR_factor_ref 0.1046
_reflns_number_gt 2599
_reflns_number_total 4366
_reflns_threshold_expression F^2^>2.0\s(F^2^)
_cod_data_source_file b801561a.txt
_cod_data_source_block '_Liu_07-4-16-2'
_cod_original_formula_sum 'C19 H30 Al N O '
_cod_database_code 7003953

loop_
_symmetry_equiv_pos_site_id
_symmetry_equiv_pos_as_xyz
1 +X,+Y,+Z
2 1/2-X,1/2+Y,+Z
3 +X,1/2-Y,1/2+Z
4 1/2-X,-Y,1/2+Z
5 -X,-Y,-Z
6 1/2+X,1/2-Y,-Z
7 -X,1/2+Y,1/2-Z
8 1/2+X,+Y,1/2-Z

loop_
_atom_site_label
_atom_site_type_symbol
_atom_site_fract_x
_atom_site_fract_y
_atom_site_fract_z
_atom_site_U_iso_or_equiv
_atom_site_adp_type
_atom_site_occupancy
_atom_site_symmetry_multiplicity
_atom_site_calc_flag
_atom_site_refinement_flags
_atom_site_disorder_assembly
_atom_site_disorder_group
Al(1) Al 0.51135(4) 0.06681(5) 0.68000(2) 0.03816(15) Uani 1.00 1 d . . .
O(1) O 0.42123(9) 0.09628(10) 0.62473(5) 0.0406(3) Uani 1.00 1 d . . .
N(1) N 0.43087(11) 0.12024(12) 0.74657(6) 0.0362(4) Uani 1.00 1 d . . .
C(1) C 0.62723(17) 0.1585(2) 0.67194(11) 0.0699(8) Uani 1.00 1 d . . .
C(2) C 0.5363(2) -0.08452(18) 0.68526(10) 0.0621(7) Uani 1.00 1 d . . .
C(3) C 0.35899(13) 0.17786(14) 0.62373(8) 0.0356(4) Uani 1.00 1 d . . .
C(4) C 0.32809(12) 0.22423(15) 0.67793(8) 0.0373(4) Uani 1.00 1 d . . .
C(5) C 0.36193(13) 0.18827(15) 0.73568(8) 0.0380(5) Uani 1.00 1 d . . .
C(6) C 0.32187(13) 0.21705(15) 0.56883(8) 0.0380(4) Uani 1.00 1 d . . .
C(7) C 0.25419(15) 0.29983(17) 0.57184(9) 0.0470(5) Uani 1.00 1 d . . .
C(8) C 0.22300(15) 0.34574(18) 0.62495(10) 0.0529(6) Uani 1.00 1 d . . .
C(9) C 0.25992(15) 0.30826(17) 0.67788(9) 0.0465(5) Uani 1.00 1 d . . .
C(10) C 0.35724(15) 0.17263(16) 0.50874(8) 0.0433(5) Uani 1.00 1 d . . .
C(11) C 0.47018(16) 0.1868(2) 0.50272(9) 0.0592(7) Uani 1.00 1 d . . .
C(12) C 0.32965(18) 0.05572(18) 0.50381(9) 0.0562(6) Uani 1.00 1 d . . .
C(13) C 0.30774(19) 0.2294(2) 0.45621(9) 0.0643(7) Uani 1.00 1 d . . .
C(14) C 0.44822(15) 0.09490(16) 0.81057(8) 0.0415(5) Uani 1.00 1 d . . .
C(15) C 0.39898(16) -0.00859(18) 0.82712(9) 0.0536(6) Uani 1.00 1 d . . .
C(16) C 0.41749(19) -0.0340(2) 0.89284(10) 0.0670(7) Uani 1.00 1 d . . .
C(17) C 0.52682(19) -0.0348(2) 0.90749(10) 0.0672(7) Uani 1.00 1 d . . .
C(18) C 0.57584(19) 0.0668(2) 0.89002(10) 0.0677(7) Uani 1.00 1 d . . .
C(19) C 0.55867(15) 0.09242(18) 0.82464(9) 0.0522(6) Uani 1.00 1 d . . .
H(1) H 0.6586 0.1458 0.6347 0.084 Uiso 1.00 1 c R . .
H(2) H 0.6065 0.2298 0.6739 0.085 Uiso 1.00 1 c R . .
H(3) H 0.6728 0.1445 0.7033 0.085 Uiso 1.00 1 c R . .
H(4) H 0.5219 -0.1168 0.6481 0.075 Uiso 1.00 1 c R . .
H(5) H 0.6040 -0.0967 0.6952 0.076 Uiso 1.00 1 c R . .
H(6) H 0.4948 -0.1137 0.7152 0.076 Uiso 1.00 1 c R . .
H(7) H 0.3268 0.2224 0.7708 0.046 Uiso 1.00 1 c R . .
H(8) H 0.2289 0.3298 0.5315 0.056 Uiso 1.00 1 c R . .
H(9) H 0.1726 0.4068 0.6257 0.063 Uiso 1.00 1 c R . .
H(10) H 0.2379 0.3439 0.7191 0.056 Uiso 1.00 1 c R . .
H(11) H 0.4902 0.1664 0.4638 0.071 Uiso 1.00 1 c R . .
H(12) H 0.4876 0.2583 0.5093 0.071 Uiso 1.00 1 c R . .
H(13) H 0.5027 0.1437 0.5313 0.071 Uiso 1.00 1 c R . .
H(14) H 0.3482 0.0305 0.4656 0.068 Uiso 1.00 1 c R . .
H(15) H 0.3640 0.0170 0.5336 0.067 Uiso 1.00 1 c R . .
H(16) H 0.2600 0.0473 0.5091 0.068 Uiso 1.00 1 c R . .
H(17) H 0.3296 0.3004 0.4552 0.077 Uiso 1.00 1 c R . .
H(18) H 0.3255 0.1955 0.4200 0.077 Uiso 1.00 1 c R . .
H(19) H 0.2376 0.2275 0.4609 0.077 Uiso 1.00 1 c R . .
H(20) H 0.4152 0.1525 0.8347 0.049 Uiso 1.00 1 c R . .
H(21) H 0.4279 -0.0628 0.8037 0.064 Uiso 1.00 1 c R . .
H(22) H 0.3298 -0.0045 0.8189 0.064 Uiso 1.00 1 c R . .
H(23) H 0.3860 0.0188 0.9161 0.080 Uiso 1.00 1 c R . .
H(24) H 0.3894 -0.1006 0.9020 0.081 Uiso 1.00 1 c R . .
H(25) H 0.5573 -0.0905 0.8860 0.080 Uiso 1.00 1 c R . .
H(26) H 0.5354 -0.0462 0.9490 0.081 Uiso 1.00 1 c R . .
H(27) H 0.6454 0.0617 0.8969 0.081 Uiso 1.00 1 c R . .
H(28) H 0.5490 0.1219 0.9137 0.081 Uiso 1.00 1 c R . .
H(29) H 0.5890 0.0397 0.8008 0.062 Uiso 1.00 1 c R . .
H(30) H 0.5868 0.1590 0.8153 0.063 Uiso 1.00 1 c R . .

loop_
_atom_site_aniso_label
_atom_site_aniso_U_11
_atom_site_aniso_U_22
_atom_site_aniso_U_33
_atom_site_aniso_U_12
_atom_site_aniso_U_13
_atom_site_aniso_U_23
Al(1) 0.0386(3) 0.0360(3) 0.0399(3) 0.0062(2) -0.0016(2) 0.0010(2)
O(1) 0.0453(7) 0.0348(7) 0.0418(6) 0.0098(6) -0.0040(5) -0.0016(5)
N(1) 0.0372(8) 0.0310(8) 0.0403(7) -0.0013(7) -0.0009(6) 0.0009(7)
C(1) 0.0532(13) 0.088(2) 0.0685(15) -0.0116(13) 0.0035(11) 0.0098(13)
C(2) 0.0811(16) 0.0519(15) 0.0534(12) 0.0258(12) -0.0084(11) -0.0020(10)
C(3) 0.0327(9) 0.0263(9) 0.0477(10) -0.0013(7) -0.0019(7) 0.0032(7)
C(4) 0.0337(8) 0.0318(10) 0.0463(10) 0.0002(7) 0.0016(8) 0.0025(8)
C(5) 0.0370(9) 0.0305(10) 0.0465(10) -0.0033(8) 0.0049(7) -0.0013(7)
C(6) 0.0374(9) 0.0293(10) 0.0473(10) -0.0037(8) -0.0041(7) 0.0054(8)
C(7) 0.0463(10) 0.0383(12) 0.0563(12) 0.0047(9) -0.0046(9) 0.0111(9)
C(8) 0.0479(12) 0.0434(13) 0.0673(14) 0.0149(10) 0.0017(9) 0.0079(11)
C(9) 0.0434(10) 0.0392(12) 0.0570(12) 0.0073(9) 0.0051(9) 0.0014(9)
C(10) 0.0513(11) 0.0364(11) 0.0422(10) 0.0015(9) -0.0028(8) 0.0070(8)
C(11) 0.0612(14) 0.0632(16) 0.0532(12) -0.0003(12) 0.0083(10) 0.0044(10)
C(12) 0.0777(15) 0.0416(13) 0.0492(12) -0.0027(11) -0.0061(10) -0.0019(9)
C(13) 0.0846(16) 0.0591(15) 0.0491(12) 0.0100(14) -0.0059(11) 0.0120(11)
C(14) 0.0512(11) 0.0359(11) 0.0372(9) 0.0051(8) 0.0034(8) 0.0010(7)
C(15) 0.0527(12) 0.0503(14) 0.0579(13) -0.0038(10) 0.0083(9) 0.0102(10)
C(16) 0.0882(17) 0.0545(15) 0.0584(13) 0.0053(13) 0.0226(12) 0.0137(11)
C(17) 0.0933(18) 0.0641(17) 0.0442(12) 0.0234(14) 0.0003(11) 0.0093(10)
C(18) 0.0808(17) 0.0698(17) 0.0525(12) 0.0037(14) -0.0182(11) -0.0006(12)
C(19) 0.0547(12) 0.0533(15) 0.0486(11) -0.0096(10) -0.0101(9) 0.0048(10)

loop_
_atom_type_symbol
_atom_type_description
_atom_type_scat_dispersion_real
_atom_type_scat_dispersion_imag
_atom_type_scat_source
C C 0.003 0.002
;
International Tables for Crystallography
(1992, Vol. C, Tables 4.2.6.8 and 6.1.1.4)
;
H H 0.000 0.000
;
International Tables for Crystallography
(1992, Vol. C, Table 6.1.1.4)
;
N N 0.006 0.003
;
International Tables for Crystallography
(1992, Vol. C, Tables 4.2.6.8 and 6.1.1.4)
;
O O 0.011 0.006
;
International Tables for Crystallography
(1992, Vol. C, Tables 4.2.6.8 and 6.1.1.4)
;
Al Al 0.064 0.051
;
International Tables for Crystallography
(1992, Vol. C, Tables 4.2.6.8 and 6.1.1.4)
;

loop_
_geom_angle_atom_site_label_1
_geom_angle_atom_site_label_2
_geom_angle_atom_site_label_3
_geom_angle
_geom_angle_publ_flag
_geom_angle_site_symmetry_1
_geom_angle_site_symmetry_2
_geom_angle_site_symmetry_3
O(1) Al(1) N(1) 94.75(6) yes . . .
O(1) Al(1) C(1) 110.73(8) yes . . .
O(1) Al(1) C(2) 111.54(8) yes . . .
N(1) Al(1) C(1) 107.66(9) yes . . .
N(1) Al(1) C(2) 112.85(8) yes . . .
C(1) Al(1) C(2) 117.05(11) yes . . .
Al(1) O(1) C(3) 127.22(11) yes . . .
Al(1) N(1) C(5) 118.85(11) yes . . .
Al(1) N(1) C(14) 124.88(11) yes . . .
C(5) N(1) C(14) 116.08(14) yes . . .
O(1) C(3) C(4) 119.61(15) yes . . .
O(1) C(3) C(6) 120.55(15) yes . . .
C(4) C(3) C(6) 119.82(16) yes . . .
C(3) C(4) C(5) 123.12(16) yes . . .
C(3) C(4) C(9) 120.45(16) yes . . .
C(5) C(4) C(9) 116.41(16) yes . . .
N(1) C(5) C(4) 127.34(16) yes . . .
C(3) C(6) C(7) 116.91(16) yes . . .
C(3) C(6) C(10) 121.60(16) yes . . .
C(7) C(6) C(10) 121.46(16) yes . . .
C(6) C(7) C(8) 123.71(18) yes . . .
C(7) C(8) C(9) 119.14(19) yes . . .
C(4) C(9) C(8) 119.96(18) yes . . .
C(6) C(10) C(11) 109.89(15) yes . . .
C(6) C(10) C(12) 110.11(15) yes . . .
C(6) C(10) C(13) 111.57(16) yes . . .
C(11) C(10) C(12) 110.24(18) yes . . .
C(11) C(10) C(13) 107.84(17) yes . . .
C(12) C(10) C(13) 107.13(17) yes . . .
N(1) C(14) C(15) 110.77(15) yes . . .
N(1) C(14) C(19) 110.98(15) yes . . .
C(15) C(14) C(19) 110.94(17) yes . . .
C(14) C(15) C(16) 110.34(17) yes . . .
C(15) C(16) C(17) 111.75(19) yes . . .
C(16) C(17) C(18) 111.4(2) yes . . .
C(17) C(18) C(19) 111.67(19) yes . . .
C(14) C(19) C(18) 110.71(17) yes . . .
Al(1) C(1) H(1) 109.6 no . . .
Al(1) C(1) H(2) 109.3 no . . .
Al(1) C(1) H(3) 109.5 no . . .
H(1) C(1) H(2) 109.5 no . . .
H(1) C(1) H(3) 109.5 no . . .
H(2) C(1) H(3) 109.5 no . . .
Al(1) C(2) H(4) 109.6 no . . .
Al(1) C(2) H(5) 109.8 no . . .
Al(1) C(2) H(6) 109.0 no . . .
H(4) C(2) H(5) 109.5 no . . .
H(4) C(2) H(6) 109.5 no . . .
H(5) C(2) H(6) 109.5 no . . .
N(1) C(5) H(7) 118.2 no . . .
C(4) C(5) H(7) 114.4 no . . .
C(6) C(7) H(8) 116.6 no . . .
C(8) C(7) H(8) 119.6 no . . .
C(7) C(8) H(9) 121.8 no . . .
C(9) C(8) H(9) 119.0 no . . .
C(4) C(9) H(10) 120.0 no . . .
C(8) C(9) H(10) 120.1 no . . .
C(10) C(11) H(11) 109.2 no . . .
C(10) C(11) H(12) 110.0 no . . .
C(10) C(11) H(13) 109.2 no . . .
H(11) C(11) H(12) 109.5 no . . .
H(11) C(11) H(13) 109.5 no . . .
H(12) C(11) H(13) 109.5 no . . .
C(10) C(12) H(14) 109.1 no . . .
C(10) C(12) H(15) 109.5 no . . .
C(10) C(12) H(16) 109.8 no . . .
H(14) C(12) H(15) 109.5 no . . .
H(14) C(12) H(16) 109.5 no . . .
H(15) C(12) H(16) 109.5 no . . .
C(10) C(13) H(17) 109.3 no . . .
C(10) C(13) H(18) 109.6 no . . .
C(10) C(13) H(19) 109.5 no . . .
H(17) C(13) H(18) 109.5 no . . .
H(17) C(13) H(19) 109.5 no . . .
H(18) C(13) H(19) 109.5 no . . .
N(1) C(14) H(20) 106.9 no . . .
C(15) C(14) H(20) 107.7 no . . .
C(19) C(14) H(20) 109.4 no . . .
C(14) C(15) H(21) 108.3 no . . .
C(14) C(15) H(22) 109.4 no . . .
C(16) C(15) H(21) 108.3 no . . .
C(16) C(15) H(22) 110.9 no . . .
H(21) C(15) H(22) 109.5 no . . .
C(15) C(16) H(23) 108.0 no . . .
C(15) C(16) H(24) 109.4 no . . .
C(17) C(16) H(23) 108.6 no . . .
C(17) C(16) H(24) 109.6 no . . .
H(23) C(16) H(24) 109.5 no . . .
C(16) C(17) H(25) 108.3 no . . .
C(16) C(17) H(26) 109.5 no . . .
C(18) C(17) H(25) 108.6 no . . .
C(18) C(17) H(26) 109.5 no . . .
H(25) C(17) H(26) 109.5 no . . .
C(17) C(18) H(27) 109.3 no . . .
C(17) C(18) H(28) 108.7 no . . .
C(19) C(18) H(27) 108.8 no . . .
C(19) C(18) H(28) 109.0 no . . .
H(27) C(18) H(28) 109.5 no . . .
C(14) C(19) H(29) 108.5 no . . .
C(14) C(19) H(30) 109.0 no . . .
C(18) C(19) H(29) 109.1 no . . .
C(18) C(19) H(30) 110.0 no . . .
H(29) C(19) H(30) 109.5 no . . .

loop_
_geom_bond_atom_site_label_1
_geom_bond_atom_site_label_2
_geom_bond_distance
_geom_bond_publ_flag
_geom_bond_site_symmetry_1
_geom_bond_site_symmetry_2
Al(1) O(1) 1.7746(12) yes . .
Al(1) N(1) 1.9664(14) yes . .
Al(1) C(1) 1.954(2) yes . .
Al(1) C(2) 1.956(2) yes . .
O(1) C(3) 1.333(2) yes . .
N(1) C(5) 1.291(2) yes . .
N(1) C(14) 1.491(2) yes . .
C(3) C(4) 1.415(2) yes . .
C(3) C(6) 1.420(2) yes . .
C(4) C(5) 1.448(2) yes . .
C(4) C(9) 1.408(2) yes . .
C(6) C(7) 1.393(2) yes . .
C(6) C(10) 1.538(2) yes . .
C(7) C(8) 1.392(3) yes . .
C(8) C(9) 1.373(3) yes . .
C(10) C(11) 1.535(2) yes . .
C(10) C(12) 1.536(3) yes . .
C(10) C(13) 1.534(2) yes . .
C(14) C(15) 1.519(3) yes . .
C(14) C(19) 1.519(2) yes . .
C(15) C(16) 1.531(3) yes . .
C(16) C(17) 1.507(3) yes . .
C(17) C(18) 1.502(3) yes . .
C(18) C(19) 1.521(3) yes . .
C(1) H(1) 0.950 no . .
C(1) H(2) 0.950 no . .
C(1) H(3) 0.950 no . .
C(2) H(4) 0.950 no . .
C(2) H(5) 0.950 no . .
C(2) H(6) 0.950 no . .
C(5) H(7) 1.016 no . .
C(7) H(8) 1.040 no . .
C(8) H(9) 1.030 no . .
C(9) H(10) 1.072 no . .
C(11) H(11) 0.950 no . .
C(11) H(12) 0.950 no . .
C(11) H(13) 0.950 no . .
C(12) H(14) 0.950 no . .
C(12) H(15) 0.950 no . .
C(12) H(16) 0.950 no . .
C(13) H(17) 0.950 no . .
C(13) H(18) 0.950 no . .
C(13) H(19) 0.950 no . .
C(14) H(20) 1.014 no . .
C(15) H(21) 0.950 no . .
C(15) H(22) 0.950 no . .
C(16) H(23) 0.950 no . .
C(16) H(24) 0.950 no . .
C(17) H(25) 0.950 no . .
C(17) H(26) 0.950 no . .
C(18) H(27) 0.950 no . .
C(18) H(28) 0.950 no . .
C(19) H(29) 0.950 no . .
C(19) H(30) 0.950 no . .

loop_
_geom_contact_atom_site_label_1
_geom_contact_atom_site_label_2
_geom_contact_distance
_geom_contact_publ_flag
_geom_contact_site_symmetry_1
_geom_contact_site_symmetry_2
Al(1) C(3) 2.7905(18) ? . .
Al(1) C(4) 3.1749(18) ? . .
Al(1) C(5) 2.8257(18) ? . .
Al(1) C(14) 3.0731(18) ? . .
Al(1) C(19) 3.325(2) ? . .
O(1) N(1) 2.7557(17) ? . .
O(1) C(1) 3.070(2) ? . .
O(1) C(2) 3.086(2) ? . .
O(1) C(4) 2.375(2) ? . .
O(1) C(5) 2.865(2) ? . .
O(1) C(6) 2.391(2) ? . .
O(1) C(10) 2.910(2) ? . .
O(1) C(11) 3.043(2) ? . .
O(1) C(12) 3.026(2) ? . .
N(1) O(1) 2.7557(17) ? . .
N(1) C(1) 3.165(2) ? . .
N(1) C(2) 3.268(2) ? . .
N(1) C(3) 3.013(2) ? . .
N(1) C(4) 2.456(2) ? . .
N(1) C(15) 2.477(2) ? . .
N(1) C(19) 2.480(2) ? . .
C(1) O(1) 3.070(2) ? . .
C(1) N(1) 3.165(2) ? . .
C(1) C(2) 3.335(3) ? . .
C(2) O(1) 3.086(2) ? . .
C(2) N(1) 3.268(2) ? . .
C(2) C(1) 3.335(3) ? . .
C(3) Al(1) 2.7905(18) ? . .
C(3) N(1) 3.013(2) ? . .
C(3) C(5) 2.518(2) ? . .
C(3) C(7) 2.397(2) ? . .
C(3) C(8) 2.811(2) ? . .
C(3) C(9) 2.450(2) ? . .
C(3) C(10) 2.583(2) ? . .
C(3) C(11) 3.103(2) ? . .
C(3) C(12) 3.133(2) ? . .
C(4) Al(1) 3.1749(18) ? . .
C(4) O(1) 2.375(2) ? . .
C(4) N(1) 2.456(2) ? . .
C(4) C(6) 2.453(2) ? . .
C(4) C(7) 2.754(2) ? . .
C(4) C(8) 2.408(2) ? . .
C(5) Al(1) 2.8257(18) ? . .
C(5) O(1) 2.865(2) ? . .
C(5) C(3) 2.518(2) ? . .
C(5) C(9) 2.427(2) ? . .
C(5) C(14) 2.363(2) ? . .
C(5) C(15) 3.275(2) ? . .
C(5) C(19) 3.532(2) ? . .
C(6) O(1) 2.391(2) ? . .
C(6) C(4) 2.453(2) ? . .
C(6) C(8) 2.456(2) ? . .
C(6) C(9) 2.834(2) ? . .
C(6) C(11) 2.516(2) ? . .
C(6) C(12) 2.519(2) ? . .
C(6) C(13) 2.541(2) ? . .
C(7) C(3) 2.397(2) ? . .
C(7) C(4) 2.754(2) ? . .
C(7) C(9) 2.385(2) ? . .
C(7) C(10) 2.558(2) ? . .
C(7) C(11) 3.593(3) ? . .
C(7) C(13) 2.839(2) ? . .
C(8) C(3) 2.811(2) ? . .
C(8) C(4) 2.408(2) ? . .
C(8) C(6) 2.456(2) ? . .
C(9) C(3) 2.450(2) ? . .
C(9) C(5) 2.427(2) ? . .
C(9) C(6) 2.834(2) ? . .
C(9) C(7) 2.385(2) ? . .
C(10) O(1) 2.910(2) ? . .
C(10) C(3) 2.583(2) ? . .
C(10) C(7) 2.558(2) ? . .
C(11) O(1) 3.043(2) ? . .
C(11) C(3) 3.103(2) ? . .
C(11) C(6) 2.516(2) ? . .
C(11) C(7) 3.593(3) ? . .
C(11) C(12) 2.519(3) ? . .
C(11) C(13) 2.481(3) ? . .
C(12) O(1) 3.026(2) ? . .
C(12) C(3) 3.133(2) ? . .
C(12) C(6) 2.519(2) ? . .
C(12) C(11) 2.519(3) ? . .
C(12) C(13) 2.470(3) ? . .
C(13) C(6) 2.541(2) ? . .
C(13) C(7) 2.839(2) ? . .
C(13) C(11) 2.481(3) ? . .
C(13) C(12) 2.470(3) ? . .
C(14) Al(1) 3.0731(18) ? . .
C(14) C(5) 2.363(2) ? . .
C(14) C(16) 2.503(3) ? . .
C(14) C(17) 2.928(3) ? . .
C(14) C(18) 2.501(3) ? . .
C(15) N(1) 2.477(2) ? . .
C(15) C(5) 3.275(2) ? . .
C(15) C(17) 2.515(3) ? . .
C(15) C(18) 2.928(3) ? . .
C(15) C(19) 2.503(3) ? . .
C(16) C(14) 2.503(3) ? . .
C(16) C(18) 2.486(3) ? . .
C(16) C(19) 2.921(3) ? . .
C(17) C(14) 2.928(3) ? . .
C(17) C(15) 2.515(3) ? . .
C(17) C(19) 2.502(3) ? . .
C(18) C(14) 2.501(3) ? . .
C(18) C(15) 2.928(3) ? . .
C(18) C(16) 2.486(3) ? . .
C(19) Al(1) 3.325(2) ? . .
C(19) N(1) 2.480(2) ? . .
C(19) C(5) 3.532(2) ? . .
C(19) C(15) 2.503(3) ? . .
C(19) C(16) 2.921(3) ? . .
C(19) C(17) 2.502(3) ? . .
Al(1) H(1) 2.442 ? . .
Al(1) H(2) 2.439 ? . .
Al(1) H(3) 2.441 ? . .
Al(1) H(4) 2.445 ? . .
Al(1) H(5) 2.447 ? . .
Al(1) H(6) 2.437 ? . .
Al(1) H(9) 3.428 ? . 2_545
Al(1) H(13) 3.481 ? . .
Al(1) H(21) 3.419 ? . .
Al(1) H(29) 2.927 ? . .
Al(1) H(30) 3.411 ? . .
O(1) H(1) 3.262 ? . .
O(1) H(2) 3.211 ? . .
O(1) H(4) 3.072 ? . .
O(1) H(6) 3.497 ? . .
O(1) H(9) 2.720 ? . 2_545
O(1) H(12) 3.429 ? . .
O(1) H(13) 2.442 ? . .
O(1) H(15) 2.408 ? . .
O(1) H(16) 3.440 ? . .
N(1) H(2) 3.191 ? . .
N(1) H(3) 3.409 ? . .
N(1) H(6) 3.174 ? . .
N(1) H(7) 1.985 ? . .
N(1) H(20) 2.033 ? . .
N(1) H(21) 2.657 ? . .
N(1) H(22) 2.646 ? . .
N(1) H(29) 2.656 ? . .
N(1) H(30) 2.650 ? . .
C(1) H(5) 3.300 ? . .
C(1) H(7) 3.085 ? . 8_556
C(1) H(13) 3.580 ? . .
C(1) H(22) 3.428 ? . 8_556
C(1) H(24) 3.490 ? . 7_656
C(1) H(29) 3.304 ? . .
C(1) H(30) 3.265 ? . .
C(2) H(1) 3.544 ? . .
C(2) H(3) 3.464 ? . .
C(2) H(7) 3.222 ? . 7_646
C(2) H(9) 3.115 ? . 2_545
C(2) H(11) 3.524 ? . 5_656
C(2) H(18) 3.321 ? . 5_656
C(2) H(20) 3.435 ? . 7_646
C(2) H(21) 3.046 ? . .
C(2) H(29) 3.118 ? . .
C(3) H(2) 3.576 ? . .
C(3) H(7) 3.378 ? . .
C(3) H(8) 3.329 ? . .
C(3) H(9) 3.472 ? . 2_545
C(3) H(10) 3.419 ? . .
C(3) H(12) 3.262 ? . .
C(3) H(13) 2.869 ? . .
C(3) H(15) 2.879 ? . .
C(3) H(16) 3.340 ? . .
C(3) H(25) 3.160 ? . 7_656
C(3) H(27) 3.263 ? . 8_456
C(4) H(3) 3.536 ? . 8_456
C(4) H(7) 2.085 ? . .
C(4) H(9) 3.336 ? . .
C(4) H(10) 2.154 ? . .
C(4) H(25) 3.159 ? . 7_656
C(4) H(30) 3.352 ? . 8_456
C(5) H(3) 2.943 ? . 8_456
C(5) H(5) 3.176 ? . 7_656
C(5) H(6) 3.356 ? . 7_656
C(5) H(10) 2.614 ? . .
C(5) H(20) 2.381 ? . .
C(5) H(22) 3.112 ? . .
C(5) H(30) 3.533 ? . .
C(6) H(8) 2.079 ? . .
C(6) H(9) 3.387 ? . .
C(6) H(11) 3.332 ? . .
C(6) H(12) 2.651 ? . .
C(6) H(13) 2.737 ? . .
C(6) H(14) 3.335 ? . .
C(6) H(15) 2.724 ? . .
C(6) H(16) 2.674 ? . .
C(6) H(17) 2.764 ? . .
C(6) H(18) 3.353 ? . .
C(6) H(19) 2.678 ? . .
C(6) H(25) 3.108 ? . 7_656
C(6) H(26) 3.592 ? . 7_656
C(6) H(27) 3.182 ? . 8_456
C(7) H(9) 2.124 ? . .
C(7) H(10) 3.361 ? . .
C(7) H(12) 3.479 ? . .
C(7) H(15) 3.299 ? . 2_555
C(7) H(16) 3.507 ? . .
C(7) H(16) 3.452 ? . 2_555
C(7) H(17) 2.808 ? . .
C(7) H(19) 2.664 ? . .
C(7) H(25) 3.045 ? . 7_656
C(7) H(26) 3.472 ? . 7_656
C(7) H(27) 3.435 ? . 8_456
C(7) H(28) 3.582 ? . 8_456
C(8) H(4) 3.368 ? . 2_555
C(8) H(6) 3.599 ? . 2_555
C(8) H(8) 2.110 ? . .
C(8) H(10) 2.124 ? . .
C(8) H(15) 3.212 ? . 2_555
C(8) H(25) 3.074 ? . 7_656
C(8) H(27) 3.303 ? . 7_656
C(8) H(30) 3.284 ? . 8_456
C(9) H(3) 3.582 ? . 8_456
C(9) H(5) 3.595 ? . 7_656
C(9) H(7) 2.520 ? . .
C(9) H(8) 3.325 ? . .
C(9) H(9) 2.078 ? . .
C(9) H(25) 3.123 ? . 7_656
C(9) H(30) 3.007 ? . 8_456
C(10) H(8) 2.689 ? . .
C(10) H(11) 2.055 ? . .
C(10) H(12) 2.064 ? . .
C(10) H(13) 2.054 ? . .
C(10) H(14) 2.054 ? . .
C(10) H(15) 2.058 ? . .
C(10) H(16) 2.061 ? . .
C(10) H(17) 2.055 ? . .
C(10) H(18) 2.058 ? . .
C(10) H(19) 2.057 ? . .
C(11) H(4) 3.503 ? . 5_656
C(11) H(8) 3.569 ? . 6_556
C(11) H(14) 2.708 ? . .
C(11) H(15) 2.679 ? . .
C(11) H(15) 3.513 ? . 5_656
C(11) H(16) 3.340 ? . .
C(11) H(17) 2.607 ? . .
C(11) H(18) 2.692 ? . .
C(11) H(19) 3.307 ? . .
C(11) H(26) 3.564 ? . 7_656
C(11) H(28) 3.322 ? . 3_554
C(12) H(8) 3.042 ? . 2_545
C(12) H(9) 3.328 ? . 2_545
C(12) H(11) 2.729 ? . .
C(12) H(12) 3.340 ? . .
C(12) H(13) 2.654 ? . .
C(12) H(13) 3.483 ? . 5_656
C(12) H(17) 3.296 ? . .
C(12) H(18) 2.588 ? . .
C(12) H(19) 2.689 ? . .
C(12) H(27) 3.334 ? . 8_456
C(13) H(1) 3.273 ? . 6_456
C(13) H(4) 3.575 ? . 5_656
C(13) H(8) 2.369 ? . .
C(13) H(11) 2.587 ? . .
C(13) H(12) 2.721 ? . .
C(13) H(13) 3.302 ? . .
C(13) H(14) 2.594 ? . .
C(13) H(15) 3.298 ? . .
C(13) H(16) 2.679 ? . .
C(13) H(20) 3.432 ? . 3_554
C(13) H(23) 3.488 ? . 3_554
C(13) H(24) 3.345 ? . 4_554
C(14) H(6) 3.465 ? . .
C(14) H(7) 2.468 ? . .
C(14) H(21) 2.029 ? . .
C(14) H(22) 2.041 ? . .
C(14) H(23) 2.693 ? . .
C(14) H(24) 3.319 ? . .
C(14) H(25) 3.251 ? . .
C(14) H(27) 3.312 ? . .
C(14) H(28) 2.705 ? . .
C(14) H(29) 2.031 ? . .
C(14) H(30) 2.037 ? . .
C(15) H(2) 3.326 ? . 7_646
C(15) H(6) 3.124 ? . .
C(15) H(7) 3.341 ? . .
C(15) H(10) 3.576 ? . 2_545
C(15) H(20) 2.067 ? . .
C(15) H(23) 2.036 ? . .
C(15) H(24) 2.052 ? . .
C(15) H(25) 2.713 ? . .
C(15) H(26) 3.329 ? . .
C(15) H(28) 3.256 ? . .
C(15) H(29) 2.694 ? . .
C(15) H(30) 3.315 ? . .
C(16) H(2) 3.371 ? . 7_646
C(16) H(16) 3.541 ? . 4_555
C(16) H(17) 3.489 ? . 3_555
C(16) H(19) 3.569 ? . 4_555
C(16) H(20) 2.706 ? . .
C(16) H(21) 2.040 ? . .
C(16) H(22) 2.070 ? . .
C(16) H(25) 2.018 ? . .
C(16) H(26) 2.032 ? . .
C(16) H(27) 3.298 ? . .
C(16) H(28) 2.697 ? . .
C(16) H(29) 3.236 ? . .
C(17) H(12) 3.233 ? . 7_646
C(17) H(20) 3.254 ? . .
C(17) H(21) 2.708 ? . .
C(17) H(22) 3.335 ? . .
C(17) H(23) 2.022 ? . .
C(17) H(24) 2.033 ? . .
C(17) H(26) 3.485 ? . 5_657
C(17) H(27) 2.025 ? . .
C(17) H(28) 2.019 ? . .
C(17) H(29) 2.708 ? . .
C(17) H(30) 3.316 ? . .
C(18) H(16) 3.366 ? . 8_556
C(18) H(20) 2.719 ? . .
C(18) H(21) 3.230 ? . .
C(18) H(23) 2.690 ? . .
C(18) H(24) 3.300 ? . .
C(18) H(25) 2.017 ? . .
C(18) H(26) 2.028 ? . .
C(18) H(29) 2.041 ? . .
C(18) H(30) 2.051 ? . .
C(19) H(3) 3.196 ? . .
C(19) H(20) 2.087 ? . .
C(19) H(21) 2.685 ? . .
C(19) H(22) 3.318 ? . .
C(19) H(23) 3.238 ? . .
C(19) H(25) 2.702 ? . .
C(19) H(26) 3.316 ? . .
C(19) H(27) 2.036 ? . .
C(19) H(28) 2.039 ? . .
H(1) Al(1) 2.442 ? . .
H(1) O(1) 3.262 ? . .
H(1) C(2) 3.544 ? . .
H(1) C(13) 3.273 ? . 6_556
H(1) H(2) 1.551 ? . .
H(1) H(3) 1.551 ? . .
H(1) H(5) 3.447 ? . .
H(1) H(7) 3.251 ? . 8_556
H(1) H(13) 3.129 ? . .
H(1) H(14) 3.178 ? . 5_656
H(1) H(17) 3.136 ? . 6_556
H(1) H(18) 3.258 ? . 6_556
H(1) H(19) 2.887 ? . 6_556
H(1) H(20) 3.519 ? . 8_556
H(1) H(22) 3.167 ? . 8_556
H(1) H(24) 3.389 ? . 7_656
H(2) Al(1) 2.439 ? . .
H(2) O(1) 3.211 ? . .
H(2) N(1) 3.191 ? . .
H(2) C(3) 3.576 ? . .
H(2) C(15) 3.326 ? . 7_656
H(2) C(16) 3.371 ? . 7_656
H(2) H(1) 1.551 ? . .
H(2) H(3) 1.551 ? . .
H(2) H(6) 3.465 ? . 7_656
H(2) H(7) 3.214 ? . 8_556
H(2) H(10) 3.315 ? . 8_556
H(2) H(19) 3.545 ? . 6_556
H(2) H(21) 2.723 ? . 7_656
H(2) H(22) 3.488 ? . 7_656
H(2) H(24) 2.748 ? . 7_656
H(2) H(25) 3.447 ? . 7_656
H(2) H(30) 3.311 ? . .
H(3) Al(1) 2.441 ? . .
H(3) N(1) 3.409 ? . .
H(3) C(2) 3.464 ? . .
H(3) C(4) 3.536 ? . 8_556
H(3) C(5) 2.943 ? . 8_556
H(3) C(9) 3.582 ? . 8_556
H(3) C(19) 3.196 ? . .
H(3) H(1) 1.551 ? . .
H(3) H(2) 1.551 ? . .
H(3) H(5) 3.206 ? . .
H(3) H(7) 2.369 ? . 8_556
H(3) H(10) 3.198 ? . 8_556
H(3) H(20) 3.372 ? . 8_556
H(3) H(22) 2.879 ? . 8_556
H(3) H(29) 2.799 ? . .
H(3) H(30) 2.775 ? . .
H(4) Al(1) 2.445 ? . .
H(4) O(1) 3.072 ? . .
H(4) C(8) 3.368 ? . 2_545
H(4) C(11) 3.503 ? . 5_656
H(4) C(13) 3.575 ? . 5_656
H(4) H(5) 1.551 ? . .
H(4) H(6) 1.551 ? . .
H(4) H(7) 3.412 ? . 7_646
H(4) H(9) 2.680 ? . 2_545
H(4) H(11) 2.596 ? . 5_656
H(4) H(14) 3.281 ? . 5_656
H(4) H(18) 2.749 ? . 5_656
H(4) H(20) 3.076 ? . 7_646
H(4) H(30) 3.307 ? . 7_646
H(5) Al(1) 2.447 ? . .
H(5) C(1) 3.300 ? . .
H(5) C(5) 3.176 ? . 7_646
H(5) C(9) 3.595 ? . 7_646
H(5) H(1) 3.447 ? . .
H(5) H(3) 3.206 ? . .
H(5) H(4) 1.551 ? . .
H(5) H(6) 1.551 ? . .
H(5) H(7) 2.595 ? . 7_646
H(5) H(10) 2.965 ? . 7_646
H(5) H(18) 3.029 ? . 5_656
H(5) H(20) 3.269 ? . 7_646
H(5) H(21) 3.425 ? . .
H(5) H(22) 3.270 ? . 8_556
H(5) H(29) 2.943 ? . .
H(6) Al(1) 2.437 ? . .
H(6) O(1) 3.497 ? . .
H(6) N(1) 3.174 ? . .
H(6) C(5) 3.356 ? . 7_646
H(6) C(8) 3.599 ? . 2_545
H(6) C(14) 3.465 ? . .
H(6) C(15) 3.124 ? . .
H(6) H(2) 3.465 ? . 7_646
H(6) H(4) 1.551 ? . .
H(6) H(5) 1.551 ? . .
H(6) H(7) 3.193 ? . 7_646
H(6) H(9) 3.030 ? . 2_545
H(6) H(10) 3.177 ? . 2_545
H(6) H(20) 3.399 ? . 7_646
H(6) H(21) 2.275 ? . .
H(6) H(22) 3.503 ? . .
H(6) H(29) 3.016 ? . .
H(6) H(30) 3.166 ? . 7_646
H(7) N(1) 1.985 ? . .
H(7) C(1) 3.085 ? . 8_456
H(7) C(2) 3.222 ? . 7_656
H(7) C(3) 3.378 ? . .
H(7) C(4) 2.085 ? . .
H(7) C(9) 2.520 ? . .
H(7) C(14) 2.468 ? . .
H(7) C(15) 3.341 ? . .
H(7) H(1) 3.251 ? . 8_456
H(7) H(2) 3.214 ? . 8_456
H(7) H(3) 2.369 ? . 8_456
H(7) H(4) 3.412 ? . 7_656
H(7) H(5) 2.595 ? . 7_656
H(7) H(6) 3.193 ? . 7_656
H(7) H(10) 2.271 ? . .
H(7) H(18) 3.510 ? . 3_555
H(7) H(20) 2.066 ? . .
H(7) H(22) 3.080 ? . .
H(8) C(3) 3.329 ? . .
H(8) C(6) 2.079 ? . .
H(8) C(8) 2.110 ? . .
H(8) C(9) 3.325 ? . .
H(8) C(10) 2.689 ? . .
H(8) C(11) 3.569 ? . 6_456
H(8) C(12) 3.042 ? . 2_555
H(8) C(13) 2.369 ? . .
H(8) H(9) 2.450 ? . .
H(8) H(11) 3.211 ? . 6_456
H(8) H(12) 3.552 ? . 6_456
H(8) H(13) 3.369 ? . 6_456
H(8) H(14) 3.127 ? . 2_555
H(8) H(15) 2.687 ? . 2_555
H(8) H(16) 2.814 ? . 2_555
H(8) H(17) 2.216 ? . .
H(8) H(18) 3.297 ? . .
H(8) H(19) 2.053 ? . .
H(8) H(25) 3.568 ? . 7_656
H(8) H(26) 3.567 ? . 7_656
H(9) Al(1) 3.428 ? . 2_555
H(9) O(1) 2.720 ? . 2_555
H(9) C(2) 3.115 ? . 2_555
H(9) C(3) 3.472 ? . 2_555
H(9) C(4) 3.336 ? . .
H(9) C(6) 3.387 ? . .
H(9) C(7) 2.124 ? . .
H(9) C(9) 2.078 ? . .
H(9) C(12) 3.328 ? . 2_555
H(9) H(4) 2.680 ? . 2_555
H(9) H(6) 3.030 ? . 2_555
H(9) H(8) 2.450 ? . .
H(9) H(10) 2.411 ? . .
H(9) H(11) 3.305 ? . 6_456
H(9) H(15) 2.546 ? . 2_555
H(9) H(16) 3.296 ? . 2_555
H(9) H(27) 3.182 ? . 7_656
H(10) C(3) 3.419 ? . .
H(10) C(4) 2.154 ? . .
H(10) C(5) 2.614 ? . .
H(10) C(7) 3.361 ? . .
H(10) C(8) 2.124 ? . .
H(10) C(15) 3.576 ? . 2_555
H(10) H(2) 3.315 ? . 8_456
H(10) H(3) 3.198 ? . 8_456
H(10) H(5) 2.965 ? . 7_656
H(10) H(6) 3.177 ? . 2_555
H(10) H(7) 2.271 ? . .
H(10) H(9) 2.411 ? . .
H(10) H(21) 3.160 ? . 2_555
H(10) H(22) 3.093 ? . 2_555
H(10) H(29) 3.437 ? . 7_656
H(10) H(30) 3.202 ? . 8_456
H(11) C(2) 3.524 ? . 5_656
H(11) C(6) 3.332 ? . .
H(11) C(10) 2.055 ? . .
H(11) C(12) 2.729 ? . .
H(11) C(13) 2.587 ? . .
H(11) H(4) 2.596 ? . 5_656
H(11) H(8) 3.211 ? . 6_556
H(11) H(9) 3.305 ? . 6_556
H(11) H(12) 1.551 ? . .
H(11) H(13) 1.551 ? . .
H(11) H(14) 2.575 ? . .
H(11) H(15) 2.990 ? . .
H(11) H(15) 3.046 ? . 5_656
H(11) H(16) 3.593 ? . .
H(11) H(17) 2.758 ? . .
H(11) H(18) 2.452 ? . .
H(11) H(19) 3.486 ? . .
H(11) H(28) 3.022 ? . 3_554
H(12) O(1) 3.429 ? . .
H(12) C(3) 3.262 ? . .
H(12) C(6) 2.651 ? . .
H(12) C(7) 3.479 ? . .
H(12) C(10) 2.064 ? . .
H(12) C(12) 3.340 ? . .
H(12) C(13) 2.721 ? . .
H(12) C(17) 3.233 ? . 7_656
H(12) H(8) 3.552 ? . 6_556
H(12) H(11) 1.551 ? . .
H(12) H(13) 1.551 ? . .
H(12) H(14) 3.586 ? . .
H(12) H(15) 3.531 ? . .
H(12) H(17) 2.505 ? . .
H(12) H(18) 3.067 ? . .
H(12) H(19) 3.555 ? . .
H(12) H(19) 3.432 ? . 6_556
H(12) H(24) 3.150 ? . 7_656
H(12) H(25) 3.098 ? . 7_656
H(12) H(26) 2.674 ? . 7_656
H(12) H(28) 2.758 ? . 3_554
H(13) Al(1) 3.481 ? . .
H(13) O(1) 2.442 ? . .
H(13) C(1) 3.580 ? . .
H(13) C(3) 2.869 ? . .
H(13) C(6) 2.737 ? . .
H(13) C(10) 2.054 ? . .
H(13) C(12) 2.654 ? . .
H(13) C(12) 3.483 ? . 5_656
H(13) C(13) 3.302 ? . .
H(13) H(1) 3.129 ? . .
H(13) H(8) 3.369 ? . 6_556
H(13) H(11) 1.551 ? . .
H(13) H(12) 1.551 ? . .
H(13) H(14) 2.926 ? . .
H(13) H(14) 2.989 ? . 5_656
H(13) H(15) 2.465 ? . .
H(13) H(15) 3.083 ? . 5_656
H(13) H(16) 3.521 ? . .
H(13) H(17) 3.508 ? . .
H(13) H(18) 3.515 ? . .
H(13) H(19) 3.562 ? . 6_556
H(14) C(6) 3.335 ? . .
H(14) C(10) 2.054 ? . .
H(14) C(11) 2.708 ? . .
H(14) C(13) 2.594 ? . .
H(14) H(1) 3.178 ? . 5_656
H(14) H(4) 3.281 ? . 5_656
H(14) H(8) 3.127 ? . 2_545
H(14) H(11) 2.575 ? . .
H(14) H(12) 3.586 ? . .
H(14) H(13) 2.926 ? . .
H(14) H(13) 2.989 ? . 5_656
H(14) H(15) 1.551 ? . .
H(14) H(16) 1.551 ? . .
H(14) H(17) 3.447 ? . .
H(14) H(18) 2.352 ? . .
H(14) H(19) 2.914 ? . .
H(14) H(23) 3.398 ? . 4_554
H(15) O(1) 2.408 ? . .
H(15) C(3) 2.879 ? . .
H(15) C(6) 2.724 ? . .
H(15) C(7) 3.299 ? . 2_545
H(15) C(8) 3.212 ? . 2_545
H(15) C(10) 2.058 ? . .
H(15) C(11) 2.679 ? . .
H(15) C(11) 3.513 ? . 5_656
H(15) C(13) 3.298 ? . .
H(15) H(8) 2.687 ? . 2_545
H(15) H(9) 2.546 ? . 2_545
H(15) H(11) 2.990 ? . .
H(15) H(11) 3.046 ? . 5_656
H(15) H(12) 3.531 ? . .
H(15) H(13) 2.465 ? . .
H(15) H(13) 3.083 ? . 5_656
H(15) H(14) 1.551 ? . .
H(15) H(16) 1.551 ? . .
H(15) H(18) 3.452 ? . .
H(15) H(19) 3.566 ? . .
H(15) H(27) 3.377 ? . 8_456
H(16) O(1) 3.440 ? . .
H(16) C(3) 3.340 ? . .
H(16) C(6) 2.674 ? . .
H(16) C(7) 3.507 ? . .
H(16) C(7) 3.452 ? . 2_545
H(16) C(10) 2.061 ? . .
H(16) C(11) 3.340 ? . .
H(16) C(13) 2.679 ? . .
H(16) C(16) 3.541 ? . 4_554
H(16) C(18) 3.366 ? . 8_456
H(16) H(8) 2.814 ? . 2_545
H(16) H(9) 3.296 ? . 2_545
H(16) H(11) 3.593 ? . .
H(16) H(13) 3.521 ? . .
H(16) H(14) 1.551 ? . .
H(16) H(15) 1.551 ? . .
H(16) H(17) 3.562 ? . .
H(16) H(17) 3.573 ? . 2_545
H(16) H(18) 2.884 ? . .
H(16) H(19) 2.551 ? . .
H(16) H(23) 2.986 ? . 4_554
H(16) H(24) 3.206 ? . 4_554
H(16) H(26) 3.379 ? . 8_456
H(16) H(27) 2.620 ? . 8_456
H(16) H(28) 3.458 ? . 8_456
H(17) C(6) 2.764 ? . .
H(17) C(7) 2.808 ? . .
H(17) C(10) 2.055 ? . .
H(17) C(11) 2.607 ? . .
H(17) C(12) 3.296 ? . .
H(17) C(16) 3.489 ? . 3_554
H(17) H(1) 3.136 ? . 6_456
H(17) H(8) 2.216 ? . .
H(17) H(11) 2.758 ? . .
H(17) H(12) 2.505 ? . .
H(17) H(13) 3.508 ? . .
H(17) H(14) 3.447 ? . .
H(17) H(16) 3.562 ? . .
H(17) H(16) 3.573 ? . 2_555
H(17) H(18) 1.551 ? . .
H(17) H(19) 1.551 ? . .
H(17) H(20) 3.000 ? . 3_554
H(17) H(23) 2.574 ? . 3_554
H(17) H(26) 3.424 ? . 7_656
H(17) H(28) 3.248 ? . 3_554
H(18) C(2) 3.321 ? . 5_656
H(18) C(6) 3.353 ? . .
H(18) C(10) 2.058 ? . .
H(18) C(11) 2.692 ? . .
H(18) C(12) 2.588 ? . .
H(18) H(1) 3.258 ? . 6_456
H(18) H(4) 2.749 ? . 5_656
H(18) H(5) 3.029 ? . 5_656
H(18) H(7) 3.510 ? . 3_554
H(18) H(8) 3.297 ? . .
H(18) H(11) 2.452 ? . .
H(18) H(12) 3.067 ? . .
H(18) H(13) 3.515 ? . .
H(18) H(14) 2.352 ? . .
H(18) H(15) 3.452 ? . .
H(18) H(16) 2.884 ? . .
H(18) H(17) 1.551 ? . .
H(18) H(19) 1.551 ? . .
H(18) H(20) 2.976 ? . 3_554
H(18) H(24) 3.157 ? . 4_554
H(19) C(6) 2.678 ? . .
H(19) C(7) 2.664 ? . .
H(19) C(10) 2.057 ? . .
H(19) C(11) 3.307 ? . .
H(19) C(12) 2.689 ? . .
H(19) C(16) 3.569 ? . 4_554
H(19) H(1) 2.887 ? . 6_456
H(19) H(2) 3.545 ? . 6_456
H(19) H(8) 2.053 ? . .
H(19) H(11) 3.486 ? . .
H(19) H(12) 3.555 ? . .
H(19) H(12) 3.432 ? . 6_456
H(19) H(13) 3.562 ? . 6_456
H(19) H(14) 2.914 ? . .
H(19) H(15) 3.566 ? . .
H(19) H(16) 2.551 ? . .
H(19) H(17) 1.551 ? . .
H(19) H(18) 1.551 ? . .
H(19) H(24) 2.696 ? . 4_554
H(20) N(1) 2.033 ? . .
H(20) C(2) 3.435 ? . 7_656
H(20) C(5) 2.381 ? . .
H(20) C(13) 3.432 ? . 3_555
H(20) C(15) 2.067 ? . .
H(20) C(16) 2.706 ? . .
H(20) C(17) 3.254 ? . .
H(20) C(18) 2.719 ? . .
H(20) C(19) 2.087 ? . .
H(20) H(1) 3.519 ? . 8_456
H(20) H(3) 3.372 ? . 8_456
H(20) H(4) 3.076 ? . 7_656
H(20) H(5) 3.269 ? . 7_656
H(20) H(6) 3.399 ? . 7_656
H(20) H(7) 2.066 ? . .
H(20) H(17) 3.000 ? . 3_555
H(20) H(18) 2.976 ? . 3_555
H(20) H(21) 2.830 ? . .
H(20) H(22) 2.330 ? . .
H(20) H(23) 2.527 ? . .
H(20) H(24) 3.572 ? . .
H(20) H(27) 3.586 ? . .
H(20) H(28) 2.556 ? . .
H(20) H(29) 2.846 ? . .
H(20) H(30) 2.350 ? . .
H(21) Al(1) 3.419 ? . .
H(21) N(1) 2.657 ? . .
H(21) C(2) 3.046 ? . .
H(21) C(14) 2.029 ? . .
H(21) C(16) 2.040 ? . .
H(21) C(17) 2.708 ? . .
H(21) C(18) 3.230 ? . .
H(21) C(19) 2.685 ? . .
H(21) H(2) 2.723 ? . 7_646
H(21) H(5) 3.425 ? . .
H(21) H(6) 2.275 ? . .
H(21) H(10) 3.160 ? . 2_545
H(21) H(20) 2.830 ? . .
H(21) H(22) 1.551 ? . .
H(21) H(23) 2.787 ? . .
H(21) H(24) 2.318 ? . .
H(21) H(25) 2.562 ? . .
H(21) H(26) 3.575 ? . .
H(21) H(29) 2.529 ? . .
H(21) H(30) 3.547 ? . .
H(22) N(1) 2.646 ? . .
H(22) C(1) 3.428 ? . 8_456
H(22) C(5) 3.112 ? . .
H(22) C(14) 2.041 ? . .
H(22) C(16) 2.070 ? . .
H(22) C(17) 3.335 ? . .
H(22) C(19) 3.318 ? . .
H(22) H(1) 3.167 ? . 8_456
H(22) H(2) 3.488 ? . 7_646
H(22) H(3) 2.879 ? . 8_456
H(22) H(5) 3.270 ? . 8_456
H(22) H(6) 3.503 ? . .
H(22) H(7) 3.080 ? . .
H(22) H(10) 3.093 ? . 2_545
H(22) H(20) 2.330 ? . .
H(22) H(21) 1.551 ? . .
H(22) H(23) 2.328 ? . .
H(22) H(24) 2.370 ? . .
H(22) H(25) 3.580 ? . .
H(22) H(29) 3.554 ? . .
H(23) C(13) 3.488 ? . 3_555
H(23) C(14) 2.693 ? . .
H(23) C(15) 2.036 ? . .
H(23) C(17) 2.022 ? . .
H(23) C(18) 2.690 ? . .
H(23) C(19) 3.238 ? . .
H(23) H(14) 3.398 ? . 4_555
H(23) H(16) 2.986 ? . 4_555
H(23) H(17) 2.574 ? . 3_555
H(23) H(20) 2.527 ? . .
H(23) H(21) 2.787 ? . .
H(23) H(22) 2.328 ? . .
H(23) H(24) 1.551 ? . .
H(23) H(25) 2.774 ? . .
H(23) H(26) 2.295 ? . .
H(23) H(26) 3.227 ? . 5_657
H(23) H(27) 3.556 ? . .
H(23) H(28) 2.555 ? . .
H(24) C(1) 3.490 ? . 7_646
H(24) C(13) 3.345 ? . 4_555
H(24) C(14) 3.319 ? . .
H(24) C(15) 2.052 ? . .
H(24) C(17) 2.033 ? . .
H(24) C(18) 3.300 ? . .
H(24) H(1) 3.389 ? . 7_646
H(24) H(2) 2.748 ? . 7_646
H(24) H(12) 3.150 ? . 7_646
H(24) H(16) 3.206 ? . 4_555
H(24) H(18) 3.157 ? . 4_555
H(24) H(19) 2.696 ? . 4_555
H(24) H(20) 3.572 ? . .
H(24) H(21) 2.318 ? . .
H(24) H(22) 2.370 ? . .
H(24) H(23) 1.551 ? . .
H(24) H(25) 2.290 ? . .
H(24) H(26) 2.335 ? . .
H(24) H(28) 3.561 ? . .
H(25) C(3) 3.160 ? . 7_646
H(25) C(4) 3.159 ? . 7_646
H(25) C(6) 3.108 ? . 7_646
H(25) C(7) 3.045 ? . 7_646
H(25) C(8) 3.074 ? . 7_646
H(25) C(9) 3.123 ? . 7_646
H(25) C(14) 3.251 ? . .
H(25) C(15) 2.713 ? . .
H(25) C(16) 2.018 ? . .
H(25) C(18) 2.017 ? . .
H(25) C(19) 2.702 ? . .
H(25) H(2) 3.447 ? . 7_646
H(25) H(8) 3.568 ? . 7_646
H(25) H(12) 3.098 ? . 7_646
H(25) H(21) 2.562 ? . .
H(25) H(22) 3.580 ? . .
H(25) H(23) 2.774 ? . .
H(25) H(24) 2.290 ? . .
H(25) H(26) 1.551 ? . .
H(25) H(27) 2.281 ? . .
H(25) H(28) 2.772 ? . .
H(25) H(29) 2.564 ? . .
H(25) H(30) 3.567 ? . .
H(26) C(6) 3.592 ? . 7_646
H(26) C(7) 3.472 ? . 7_646
H(26) C(11) 3.564 ? . 7_646
H(26) C(15) 3.329 ? . .
H(26) C(16) 2.032 ? . .
H(26) C(17) 3.485 ? . 5_657
H(26) C(18) 2.028 ? . .
H(26) C(19) 3.316 ? . .
H(26) H(8) 3.567 ? . 7_646
H(26) H(12) 2.674 ? . 7_646
H(26) H(16) 3.379 ? . 8_556
H(26) H(17) 3.424 ? . 7_646
H(26) H(21) 3.575 ? . .
H(26) H(23) 2.295 ? . .
H(26) H(23) 3.227 ? . 5_657
H(26) H(24) 2.335 ? . .
H(26) H(25) 1.551 ? . .
H(26) H(26) 2.745 ? . 5_657
H(26) H(27) 2.330 ? . .
H(26) H(28) 2.286 ? . .
H(26) H(28) 3.424 ? . 5_657
H(26) H(29) 3.575 ? . .
H(27) C(3) 3.263 ? . 8_556
H(27) C(6) 3.182 ? . 8_556
H(27) C(7) 3.435 ? . 8_556
H(27) C(8) 3.303 ? . 7_646
H(27) C(12) 3.334 ? . 8_556
H(27) C(14) 3.312 ? . .
H(27) C(16) 3.298 ? . .
H(27) C(17) 2.025 ? . .
H(27) C(19) 2.036 ? . .
H(27) H(9) 3.182 ? . 7_646
H(27) H(15) 3.377 ? . 8_556
H(27) H(16) 2.620 ? . 8_556
H(27) H(20) 3.586 ? . .
H(27) H(23) 3.556 ? . .
H(27) H(25) 2.281 ? . .
H(27) H(26) 2.330 ? . .
H(27) H(28) 1.551 ? . .
H(27) H(29) 2.305 ? . .
H(27) H(30) 2.346 ? . .
H(28) C(7) 3.582 ? . 8_556
H(28) C(11) 3.322 ? . 3_555
H(28) C(14) 2.705 ? . .
H(28) C(15) 3.256 ? . .
H(28) C(16) 2.697 ? . .
H(28) C(17) 2.019 ? . .
H(28) C(19) 2.039 ? . .
H(28) H(11) 3.022 ? . 3_555
H(28) H(12) 2.758 ? . 3_555
H(28) H(16) 3.458 ? . 8_556
H(28) H(17) 3.248 ? . 3_555
H(28) H(20) 2.556 ? . .
H(28) H(23) 2.555 ? . .
H(28) H(24) 3.561 ? . .
H(28) H(25) 2.772 ? . .
H(28) H(26) 2.286 ? . .
H(28) H(26) 3.424 ? . 5_657
H(28) H(27) 1.551 ? . .
H(28) H(29) 2.794 ? . .
H(28) H(30) 2.315 ? . .
H(29) Al(1) 2.927 ? . .
H(29) N(1) 2.656 ? . .
H(29) C(1) 3.304 ? . .
H(29) C(2) 3.118 ? . .
H(29) C(14) 2.031 ? . .
H(29) C(15) 2.694 ? . .
H(29) C(16) 3.236 ? . .
H(29) C(17) 2.708 ? . .
H(29) C(18) 2.041 ? . .
H(29) H(3) 2.799 ? . .
H(29) H(5) 2.943 ? . .
H(29) H(6) 3.016 ? . .
H(29) H(10) 3.437 ? . 7_646
H(29) H(20) 2.846 ? . .
H(29) H(21) 2.529 ? . .
H(29) H(22) 3.554 ? . .
H(29) H(25) 2.564 ? . .
H(29) H(26) 3.575 ? . .
H(29) H(27) 2.305 ? . .
H(29) H(28) 2.794 ? . .
H(29) H(30) 1.551 ? . .
H(30) Al(1) 3.411 ? . .
H(30) N(1) 2.650 ? . .
H(30) C(1) 3.265 ? . .
H(30) C(4) 3.352 ? . 8_556
H(30) C(5) 3.533 ? . .
H(30) C(8) 3.284 ? . 8_556
H(30) C(9) 3.007 ? . 8_556
H(30) C(14) 2.037 ? . .
H(30) C(15) 3.315 ? . .
H(30) C(17) 3.316 ? . .
H(30) C(18) 2.051 ? . .
H(30) H(2) 3.311 ? . .
H(30) H(3) 2.775 ? . .
H(30) H(4) 3.307 ? . 7_656
H(30) H(6) 3.166 ? . 7_656
H(30) H(10) 3.202 ? . 8_556
H(30) H(20) 2.350 ? . .
H(30) H(21) 3.547 ? . .
H(30) H(25) 3.567 ? . .
H(30) H(27) 2.346 ? . .
H(30) H(28) 2.315 ? . .
H(30) H(29) 1.551 ? . .

loop_
_geom_torsion_atom_site_label_1
_geom_torsion_atom_site_label_2
_geom_torsion_atom_site_label_3
_geom_torsion_atom_site_label_4
_geom_torsion
_geom_torsion_publ_flag
_geom_torsion_site_symmetry_1
_geom_torsion_site_symmetry_2
_geom_torsion_site_symmetry_3
_geom_torsion_site_symmetry_4
O(1) Al(1) N(1) C(5) -22.89(14) ? . . . .
O(1) Al(1) N(1) C(14) 162.36(14) ? . . . .
N(1) Al(1) O(1) C(3) 34.80(14) ? . . . .
C(1) Al(1) O(1) C(3) -76.11(16) ? . . . .
C(2) Al(1) O(1) C(3) 151.65(14) ? . . . .
C(1) Al(1) N(1) C(5) 90.64(15) ? . . . .
C(1) Al(1) N(1) C(14) -84.11(16) ? . . . .
C(2) Al(1) N(1) C(5) -138.66(15) ? . . . .
C(2) Al(1) N(1) C(14) 46.59(17) ? . . . .
Al(1) O(1) C(3) C(4) -27.9(2) ? . . . .
Al(1) O(1) C(3) C(6) 153.49(13) ? . . . .
Al(1) N(1) C(5) C(4) 6.9(2) ? . . . .
Al(1) N(1) C(14) C(15) -84.31(18) ? . . . .
Al(1) N(1) C(14) C(19) 39.4(2) ? . . . .
C(5) N(1) C(14) C(15) 100.81(19) ? . . . .
C(5) N(1) C(14) C(19) -135.49(17) ? . . . .
C(14) N(1) C(5) C(4) -177.92(17) ? . . . .
O(1) C(3) C(4) C(5) 0.9(2) ? . . . .
O(1) C(3) C(4) C(9) -177.95(16) ? . . . .
O(1) C(3) C(6) C(7) 177.56(16) ? . . . .
O(1) C(3) C(6) C(10) -4.4(2) ? . . . .
C(4) C(3) C(6) C(7) -1.1(2) ? . . . .
C(4) C(3) C(6) C(10) 177.00(16) ? . . . .
C(6) C(3) C(4) C(5) 179.50(16) ? . . . .
C(6) C(3) C(4) C(9) 0.7(2) ? . . . .
C(3) C(4) C(5) N(1) 8.5(2) ? . . . .
C(3) C(4) C(9) C(8) -0.0(2) ? . . . .
C(5) C(4) C(9) C(8) -178.90(18) ? . . . .
C(9) C(4) C(5) N(1) -172.65(18) ? . . . .
C(3) C(6) C(7) C(8) 0.9(2) ? . . . .
C(3) C(6) C(10) C(11) -59.3(2) ? . . . .
C(3) C(6) C(10) C(12) 62.3(2) ? . . . .
C(3) C(6) C(10) C(13) -178.91(17) ? . . . .
C(7) C(6) C(10) C(11) 118.7(2) ? . . . .
C(7) C(6) C(10) C(12) -119.7(2) ? . . . .
C(7) C(6) C(10) C(13) -0.9(2) ? . . . .
C(10) C(6) C(7) C(8) -177.23(19) ? . . . .
C(6) C(7) C(8) C(9) -0.2(3) ? . . . .
C(7) C(8) C(9) C(4) -0.2(3) ? . . . .
N(1) C(14) C(15) C(16) 179.84(16) ? . . . .
N(1) C(14) C(19) C(18) 179.84(17) ? . . . .
C(15) C(14) C(19) C(18) -56.6(2) ? . . . .
C(19) C(14) C(15) C(16) 56.1(2) ? . . . .
C(14) C(15) C(16) C(17) -55.4(2) ? . . . .
C(15) C(16) C(17) C(18) 54.9(2) ? . . . .
C(16) C(17) C(18) C(19) -55.1(2) ? . . . .
C(17) C(18) C(19) C(14) 55.9(2) ? . . . .
